data_2236086
loop_
_publ_author_name
'Wang, You-Song'
'Qiu, Guang-Mei'
'Wang, Cui-Juan'

_publ_section_title
;
 Diaquabis{3-[4-(1<i>H</i>-imidazol-1-yl)phenyl]-5-(pyridin-2-yl-\k<i>N</i>)-1<i>H</i>-1,2,4-triazol-1-ido-\k<i>N</i>^1^}zinc
;
_journal_coeditor_code BR2206
_journal_issue 9
_journal_name_full 'Acta Crystallographica Section E'
_journal_page_first m1182
_journal_page_last m1183
_journal_paper_doi 10.1107/S1600536812035428
_journal_volume 68
_journal_year 2012
_chemical_formula_iupac '[Zn (C16 H11 N6)2 (H2 O1)2]'
_chemical_formula_moiety 'C32 H26 N12 O2 Zn'
_chemical_formula_sum 'C32 H26 N12 O2 Zn'
_chemical_formula_weight 676.04
_chemical_name_systematic
;
Diaquabis{3-[4-(1<i>H</i>-imidazol-1-yl)phenyl]-5-(pyridin-2-yl-
\k<i>N</i>)-1<i>H</i>-1,2,4-triazol-1-ido-\k<i>N</i>^1^}zinc
;
_space_group_IT_number 14
_symmetry_cell_setting monoclinic
_symmetry_space_group_name_Hall '-P 2ybc'
_symmetry_space_group_name_H-M 'P 1 21/c 1'
_atom_sites_solution_hydrogens geom
_atom_sites_solution_primary direct
_atom_sites_solution_secondary difmap
_audit_creation_method SHELXL-97
_cell_angle_alpha 90.00
_cell_angle_beta 105.891(7)
_cell_angle_gamma 90.00
_cell_formula_units_Z 2
_cell_length_a 12.6481(9)
_cell_length_b 11.6659(6)
_cell_length_c 10.4922(7)
_cell_measurement_reflns_used 1141
_cell_measurement_temperature 293(2)
_cell_measurement_theta_max 28.3120
_cell_measurement_theta_min 2.4140
_cell_volume 1488.98(17)
_computing_cell_refinement 'SAINT (Bruker, 1997)'
_computing_data_collection 'SMART (Bruker, 1997)'
_computing_data_reduction 'SAINT (Bruker, 1997)'
_computing_molecular_graphics 'DIAMOND (Brandenburg, 2005)'
_computing_publication_material 'SHELXTL (Sheldrick, 2008)'
_computing_structure_refinement 'SHELXL97 (Sheldrick, 2008)'
_computing_structure_solution 'SHELXS97 (Sheldrick, 2008)'
_diffrn_ambient_temperature 293(2)
_diffrn_measured_fraction_theta_full 1.000
_diffrn_measured_fraction_theta_max 1.000
_diffrn_measurement_device_type 'Bruker SMART'
_diffrn_measurement_method '\f and \w scans'
_diffrn_radiation_monochromator graphite
_diffrn_radiation_source 'fine-focus sealed tube'
_diffrn_radiation_type MoK\a
_diffrn_radiation_wavelength 0.71073
_diffrn_reflns_av_R_equivalents 0.0476
_diffrn_reflns_av_sigmaI/netI 0.0782
_diffrn_reflns_limit_h_max 8
_diffrn_reflns_limit_h_min -15
_diffrn_reflns_limit_k_max 13
_diffrn_reflns_limit_k_min -12
_diffrn_reflns_limit_l_max 12
_diffrn_reflns_limit_l_min -8
_diffrn_reflns_number 4938
_diffrn_reflns_theta_full 25.00
_diffrn_reflns_theta_max 25.00
_diffrn_reflns_theta_min 2.42
_exptl_absorpt_coefficient_mu 0.879
_exptl_absorpt_correction_T_max 0.9826
_exptl_absorpt_correction_T_min 0.9741
_exptl_absorpt_correction_type multi-scan
_exptl_absorpt_process_details '(SADABS; Sheldrick, 1996)'
_exptl_crystal_colour colourless
_exptl_crystal_density_diffrn 1.512
_exptl_crystal_density_method 'not measured'
_exptl_crystal_description block
_exptl_crystal_F_000 700
_exptl_crystal_size_max 0.03
_exptl_crystal_size_mid 0.03
_exptl_crystal_size_min 0.02
_refine_diff_density_max 0.234
_refine_diff_density_min -0.291
_refine_ls_extinction_method none
_refine_ls_goodness_of_fit_ref 1.018
_refine_ls_hydrogen_treatment constr
_refine_ls_matrix_type full
_refine_ls_number_parameters 214
_refine_ls_number_reflns 2626
_refine_ls_restrained_S_all 1.018
_refine_ls_R_factor_all 0.0887
_refine_ls_R_factor_gt 0.0490
_refine_ls_structure_factor_coef Fsqd
_refine_ls_weighting_details 'calc w=1/[\s^2^(Fo^2^)+(0.0332P)^2^] where P=(Fo^2^+2Fc^2^)/3'
_refine_ls_weighting_scheme calc
_refine_ls_wR_factor_gt 0.0907
_refine_ls_wR_factor_ref 0.1087
_reflns_number_gt 1724
_reflns_number_total 2626
_reflns_threshold_expression I>2\s(I)
_cod_data_source_file br2206.cif
_cod_data_source_block I
_cod_original_cell_volume 1488.98(16)
_cod_original_sg_symbol_H-M 'P 21/c'
_cod_database_code 2236086
_cod_database_fobs_code 2236086

loop_
_symmetry_equiv_pos_as_xyz
'x, y, z'
'-x, y+1/2, -z+1/2'
'-x, -y, -z'
'x, -y-1/2, z-1/2'

loop_
_atom_site_type_symbol
_atom_site_label
_atom_site_fract_x
_atom_site_fract_y
_atom_site_fract_z
_atom_site_U_iso_or_equiv
_atom_site_adp_type
_atom_site_calc_flag
_atom_site_refinement_flags
_atom_site_occupancy
_atom_site_symmetry_multiplicity
Zn Zn1 0.5000 0.0000 0.5000 0.0451(2) Uani d S 1 2
N N1 0.4454(2) 0.1728(2) 0.4816(3) 0.0390(8) Uani d . 1 1
N N2 0.6022(2) 0.0728(2) 0.6718(3) 0.0391(8) Uani d . 1 1
N N3 0.6852(2) 0.0414(3) 0.7797(3) 0.0441(8) Uani d . 1 1
N N4 0.6357(2) 0.2248(2) 0.8079(3) 0.0385(8) Uani d . 1 1
N N5 1.0281(2) 0.1265(3) 1.3567(3) 0.0553(9) Uani d . 1 1
N N6 1.1782(3) 0.0806(3) 1.5144(4) 0.0726(12) Uani d . 1 1
O O1 0.62155(17) 0.04131(19) 0.3861(3) 0.0481(7) Uani d . 1 1
H H1B 0.6317 0.1134 0.3870 0.058 Uiso d R 1 1
H H1 0.6799 0.0087 0.4200 0.072 Uiso d R 1 1
C C1 0.3757(3) 0.2195(3) 0.3764(4) 0.0469(10) Uani d . 1 1
H H1A 0.3432 0.1729 0.3045 0.056 Uiso calc R 1 1
C C2 0.3496(3) 0.3348(3) 0.3698(4) 0.0516(11) Uani d . 1 1
H H2 0.3024 0.3661 0.2938 0.062 Uiso calc R 1 1
C C3 0.3952(3) 0.4012(3) 0.4776(4) 0.0545(11) Uani d . 1 1
H H3 0.3769 0.4784 0.4767 0.065 Uiso calc R 1 1
C C4 0.4682(3) 0.3549(3) 0.5884(4) 0.0474(10) Uani d . 1 1
H H4 0.4994 0.4000 0.6623 0.057 Uiso calc R 1 1
C C5 0.4938(2) 0.2399(3) 0.5865(4) 0.0344(8) Uani d . 1 1
C C6 0.5757(3) 0.1811(3) 0.6919(4) 0.0347(8) Uani d . 1 1
C C7 0.7019(3) 0.1340(3) 0.8583(4) 0.0378(9) Uani d . 1 1
C C8 0.7859(3) 0.1342(3) 0.9879(4) 0.0393(9) Uani d . 1 1
C C9 0.7952(3) 0.2227(3) 1.0774(4) 0.0468(10) Uani d . 1 1
H H9 0.7472 0.2846 1.0566 0.056 Uiso calc R 1 1
C C10 0.8756(3) 0.2204(3) 1.1987(4) 0.0510(11) Uani d . 1 1
H H10 0.8815 0.2811 1.2578 0.061 Uiso calc R 1 1
C C11 0.9465(3) 0.1283(3) 1.2313(4) 0.0464(10) Uani d . 1 1
C C12 0.9361(3) 0.0383(4) 1.1451(5) 0.0595(12) Uani d . 1 1
H H12 0.9823 -0.0249 1.1676 0.071 Uiso calc R 1 1
C C13 0.8562(3) 0.0414(3) 1.0237(4) 0.0559(11) Uani d . 1 1
H H13 0.8500 -0.0199 0.9655 0.067 Uiso calc R 1 1
C C14 1.0221(4) 0.1771(6) 1.4698(5) 0.113(2) Uani d . 1 1
H H14 0.9652 0.2232 1.4806 0.136 Uiso calc R 1 1
C C15 1.1136(4) 0.1485(5) 1.5641(5) 0.114(2) Uani d . 1 1
H H15 1.1299 0.1725 1.6519 0.137 Uiso calc R 1 1
C C16 1.1249(3) 0.0693(4) 1.3884(5) 0.0675(13) Uani d . 1 1
H H16 1.1507 0.0269 1.3280 0.081 Uiso calc R 1 1

loop_
_atom_site_aniso_label
_atom_site_aniso_U_11
_atom_site_aniso_U_22
_atom_site_aniso_U_33
_atom_site_aniso_U_12
_atom_site_aniso_U_13
_atom_site_aniso_U_23
Zn1 0.0514(4) 0.0329(3) 0.0373(4) 0.0044(3) -0.0112(3) -0.0042(4)
N1 0.0353(16) 0.0368(18) 0.037(2) 0.0012(14) -0.0030(14) 0.0003(16)
N2 0.0400(17) 0.0332(17) 0.0352(19) 0.0010(13) -0.0049(14) -0.0039(15)
N3 0.0469(18) 0.0380(18) 0.036(2) 0.0023(14) -0.0069(15) -0.0009(17)
N4 0.0367(16) 0.0354(17) 0.0371(19) 0.0015(13) -0.0005(14) -0.0029(16)
N5 0.0367(18) 0.082(2) 0.040(2) 0.0157(17) -0.0026(15) -0.002(2)
N6 0.049(2) 0.097(3) 0.056(3) 0.018(2) -0.0124(19) 0.001(3)
O1 0.0452(14) 0.0400(14) 0.0496(18) 0.0068(11) -0.0032(12) 0.0066(14)
C1 0.048(2) 0.048(3) 0.033(2) 0.0015(18) -0.0066(18) -0.001(2)
C2 0.052(2) 0.045(2) 0.045(3) 0.0087(19) -0.008(2) 0.005(2)
C3 0.059(3) 0.038(2) 0.056(3) 0.0133(19) -0.002(2) 0.000(2)
C4 0.052(2) 0.037(2) 0.043(3) 0.0054(18) -0.0035(19) -0.008(2)
C5 0.0328(19) 0.034(2) 0.033(2) 0.0002(15) 0.0020(16) 0.0004(19)
C6 0.038(2) 0.033(2) 0.032(2) -0.0027(16) 0.0065(16) -0.0031(18)
C7 0.035(2) 0.040(2) 0.034(2) -0.0052(16) 0.0028(16) -0.001(2)
C8 0.034(2) 0.042(2) 0.036(2) 0.0027(16) 0.0006(17) 0.002(2)
C9 0.044(2) 0.050(2) 0.041(3) 0.0092(18) 0.0016(18) -0.003(2)
C10 0.047(2) 0.060(3) 0.039(2) 0.008(2) -0.0003(19) -0.015(2)
C11 0.040(2) 0.057(3) 0.035(2) 0.0064(19) -0.0021(17) 0.001(2)
C12 0.053(3) 0.057(3) 0.055(3) 0.020(2) -0.007(2) -0.003(3)
C13 0.056(2) 0.050(2) 0.051(3) 0.009(2) -0.003(2) -0.010(2)
C14 0.078(4) 0.202(7) 0.045(3) 0.071(4) -0.008(3) -0.024(4)
C15 0.074(4) 0.209(7) 0.041(3) 0.057(4) -0.015(3) -0.018(4)
C16 0.054(3) 0.075(3) 0.059(3) 0.017(2) -0.009(2) -0.005(3)

loop_
_atom_type_symbol
_atom_type_description
_atom_type_scat_dispersion_real
_atom_type_scat_dispersion_imag
_atom_type_scat_source
C C 0.0033 0.0016 'International Tables Vol C Tables 4.2.6.8 and 6.1.1.4'
H H 0.0000 0.0000 'International Tables Vol C Tables 4.2.6.8 and 6.1.1.4'
N N 0.0061 0.0033 'International Tables Vol C Tables 4.2.6.8 and 6.1.1.4'
O O 0.0106 0.0060 'International Tables Vol C Tables 4.2.6.8 and 6.1.1.4'
Zn Zn 0.2839 1.4301 'International Tables Vol C Tables 4.2.6.8 and 6.1.1.4'

loop_
_geom_angle_atom_site_label_1
_geom_angle_atom_site_label_2
_geom_angle_atom_site_label_3
_geom_angle_site_symmetry_1
_geom_angle_site_symmetry_3
_geom_angle
N2 Zn1 N2 3_656 . 180.0
N2 Zn1 N1 3_656 . 101.45(11)
N2 Zn1 N1 . . 78.55(11)
N2 Zn1 N1 3_656 3_656 78.55(11)
N2 Zn1 N1 . 3_656 101.45(11)
N1 Zn1 N1 . 3_656 180.0
N2 Zn1 O1 3_656 3_656 91.13(10)
N2 Zn1 O1 . 3_656 88.87(10)
N1 Zn1 O1 . 3_656 89.95(10)
N1 Zn1 O1 3_656 3_656 90.05(10)
N2 Zn1 O1 3_656 . 88.87(10)
N2 Zn1 O1 . . 91.13(10)
N1 Zn1 O1 . . 90.05(10)
N1 Zn1 O1 3_656 . 89.95(10)
O1 Zn1 O1 3_656 . 180.0
C1 N1 C5 . . 119.3(3)
C1 N1 Zn1 . . 126.3(3)
C5 N1 Zn1 . . 114.3(2)
C6 N2 N3 . . 107.0(3)
C6 N2 Zn1 . . 113.4(2)
N3 N2 Zn1 . . 139.4(2)
C7 N3 N2 . . 104.4(3)
C6 N4 C7 . . 101.0(3)
C14 N5 C16 . . 105.4(4)
C14 N5 C11 . . 127.1(3)
C16 N5 C11 . . 127.4(4)
C16 N6 C15 . . 104.5(4)
Zn1 O1 H1B . . 109.3
Zn1 O1 H1 . . 109.7
H1B O1 H1 . . 109.8
N1 C1 C2 . . 122.5(4)
N1 C1 H1A . . 118.8
C2 C1 H1A . . 118.8
C3 C2 C1 . . 118.1(4)
C3 C2 H2 . . 121.0
C1 C2 H2 . . 121.0
C2 C3 C4 . . 120.7(3)
C2 C3 H3 . . 119.7
C4 C3 H3 . . 119.7
C3 C4 C5 . . 118.2(4)
C3 C4 H4 . . 120.9
C5 C4 H4 . . 120.9
N1 C5 C4 . . 121.2(3)
N1 C5 C6 . . 114.4(3)
C4 C5 C6 . . 124.4(3)
N2 C6 N4 . . 113.4(3)
N2 C6 C5 . . 118.7(3)
N4 C6 C5 . . 127.8(3)
N3 C7 N4 . . 114.3(3)
N3 C7 C8 . . 121.3(3)
N4 C7 C8 . . 124.5(3)
C9 C8 C13 . . 118.2(3)
C9 C8 C7 . . 122.2(3)
C13 C8 C7 . . 119.6(4)
C8 C9 C10 . . 120.8(3)
C8 C9 H9 . . 119.6
C10 C9 H9 . . 119.6
C11 C10 C9 . . 120.1(4)
C11 C10 H10 . . 119.9
C9 C10 H10 . . 119.9
C12 C11 C10 . . 119.7(4)
C12 C11 N5 . . 120.7(3)
C10 C11 N5 . . 119.6(4)
C11 C12 C13 . . 119.9(4)
C11 C12 H12 . . 120.0
C13 C12 H12 . . 120.0
C8 C13 C12 . . 121.3(4)
C8 C13 H13 . . 119.4
C12 C13 H13 . . 119.4
C15 C14 N5 . . 107.2(4)
C15 C14 H14 . . 126.4
N5 C14 H14 . . 126.4
C14 C15 N6 . . 110.7(5)
C14 C15 H15 . . 124.6
N6 C15 H15 . . 124.6
N6 C16 N5 . . 112.2(4)
N6 C16 H16 . . 123.9
N5 C16 H16 . . 123.9

loop_
_geom_bond_atom_site_label_1
_geom_bond_atom_site_label_2
_geom_bond_site_symmetry_2
_geom_bond_distance
Zn1 N2 3_656 2.090(3)
Zn1 N2 . 2.090(3)
Zn1 N1 . 2.123(3)
Zn1 N1 3_656 2.123(3)
Zn1 O1 3_656 2.243(2)
Zn1 O1 . 2.243(2)
N1 C1 . 1.326(4)
N1 C5 . 1.353(4)
N2 C6 . 1.339(4)
N2 N3 . 1.366(4)
N3 C7 . 1.340(4)
N4 C6 . 1.346(4)
N4 C7 . 1.365(4)
N5 C14 . 1.345(6)
N5 C16 . 1.353(5)
N5 C11 . 1.433(5)
N6 C16 . 1.316(6)
N6 C15 . 1.343(6)
O1 H1B . 0.8500
O1 H1 . 0.8199
C1 C2 . 1.382(5)
C1 H1A . 0.9300
C2 C3 . 1.362(5)
C2 H2 . 0.9300
C3 C4 . 1.381(5)
C3 H3 . 0.9300
C4 C5 . 1.381(4)
C4 H4 . 0.9300
C5 C6 . 1.463(5)
C7 C8 . 1.479(5)
C8 C9 . 1.378(5)
C8 C13 . 1.385(5)
C9 C10 . 1.396(5)
C9 H9 . 0.9300
C10 C11 . 1.381(5)
C10 H10 . 0.9300
C11 C12 . 1.368(5)
C12 C13 . 1.393(5)
C12 H12 . 0.9300
C13 H13 . 0.9300
C14 C15 . 1.342(6)
C14 H14 . 0.9300
C15 H15 . 0.9300
C16 H16 . 0.9300

loop_
_geom_hbond_atom_site_label_D
_geom_hbond_atom_site_label_H
_geom_hbond_atom_site_label_A
_geom_hbond_site_symmetry_A
_geom_hbond_distance_DH
_geom_hbond_distance_HA
_geom_hbond_distance_DA
_geom_hbond_angle_DHA
O1 H1 N6 3_757 0.82 2.03 2.842(4) 174.1
O1 H1B N4 4_565 0.85 2.07 2.868(4) 156.7
